data_2106356
loop_
_publ_author_name
'de Pieri, R.'
'Quareni, S.'
'Hall, K.M.'

_publ_section_title
;
 Refinement of the structure of low and high hyalophanes
;
_journal_name_full 'Acta Crystallographica B (24,1968-38,1982)'
_journal_page_first 3073
_journal_page_last 3076
_journal_volume 33
_journal_year 1977
_chemical_formula_sum 'Al1.42 Ba0.4 K0.6 O8 Si2.58'
_chemical_name_systematic 'K.6 Ba.4 Al1.42 Si2.58 O8'
_space_group_IT_number 12
_symmetry_space_group_name_Hall '-C 2y'
_symmetry_space_group_name_H-M 'C 1 2/m 1'
_cell_angle_alpha 90
_cell_angle_beta 115.63
_cell_angle_gamma 90
_cell_formula_units_Z 4
_cell_length_a 8.556
_cell_length_b 13.045
_cell_length_c 7.189
_cell_volume 723.436
_citation_journal_id_ASTM ACBCAR
_cod_data_source_file dePieri_ACBCAR_1977_696.cif
_cod_data_source_block Al1.42Ba0.4K0.6O8Si2.58
_cod_original_cell_volume 723.4362
_cod_database_code 2106356

loop_
_symmetry_equiv_pos_as_xyz
x,y,z
-x,y,-z
-x,-y,-z
x,-y,z
x+1/2,y+1/2,z
-x+1/2,y+1/2,-z
-x+1/2,-y+1/2,-z
x+1/2,-y+1/2,z

loop_
_atom_site_label
_atom_site_type_symbol
_atom_site_fract_x
_atom_site_fract_y
_atom_site_fract_z
_atom_site_occupancy
_atom_site_U_iso_or_equiv
Al2 Al+3 0.7059 0.11771 0.3458 0.31 0.0
Si1 Si+4 0.0088 0.18313 0.2244 0.6 0.0
O1 O-2 0 0.1424 0 1 0.0
Al1 Al+3 0.0088 0.18313 0.2244 0.4 0.0
O4 O-2 0.0305 0.3099 0.2559 1 0.0
O2 O-2 0.6278 0 0.2879 1 0.0
O3 O-2 0.8275 0.1412 0.225 1 0.0
K1 K+1 0.28321 0 0.1327 0.6 0.0
Ba1 Ba+2 0.28321 0 0.1327 0.4 0.0
O5 O-2 0.1833 0.1258 0.4022 1 0.0
Si2 Si+4 0.7059 -0.11771 0.3458 0.69 0.0
